data_4315181
loop_
_publ_author_name
'Daisuke Maeda'
'Hisashi Shimakoshi'
'Masaaki Abe'
'Mamoru Fujitsuka'
'Testuro Majima'
'Yoshio Hisaeda'

_publ_section_title
;
 Synthesis of a Novel Sn(IV) Porphycene-Ferrocene Triad Linked by Axial
 Coordination and Solvent Polarity Effect in Photoinduced Charge
 Separation Process
;
_journal_name_full 'Inorganic Chemistry'
_journal_page_first 2872
_journal_page_last 2880
_journal_paper_doi 10.1021/ic902444x
_journal_volume 49
_journal_year 2010
_chemical_formula_sum 'C58 H62 Fe2 N4 O4 Sn'
_chemical_formula_weight 1109.51
_chemical_name_systematic
; 
 ? 
;
_space_group_IT_number 2
_symmetry_cell_setting triclinic
_symmetry_space_group_name_Hall '-P 1'
_symmetry_space_group_name_H-M 'P -1'
_atom_sites_solution_hydrogens geom
_atom_sites_solution_primary direct
_atom_sites_solution_secondary difmap
_audit_creation_method SHELXL-97
_cell_angle_alpha 107.782(2)
_cell_angle_beta 101.137(2)
_cell_angle_gamma 92.321(2)
_cell_formula_units_Z 1
_cell_length_a 9.2134(10)
_cell_length_b 12.2298(13)
_cell_length_c 13.5794(15)
_cell_measurement_reflns_used 5181
_cell_measurement_temperature 273(2)
_cell_measurement_theta_max 0.00
_cell_measurement_theta_min 0.00
_cell_volume 1421.4(3)
_computing_cell_refinement 'Bruker SAINT'
_computing_data_collection 'Bruker APEX2'
_computing_data_reduction 'Bruker SAINT'
_computing_molecular_graphics 'Bruker SHELXTL'
_computing_publication_material 'Bruker SHELXTL'
_computing_structure_refinement 'SHELXL-97 (Sheldrick, 1997)'
_computing_structure_solution 'SHELXS-97 (Sheldrick, 1990)'
_diffrn_ambient_temperature 100
_diffrn_detector_area_resol_mean 8.366
_diffrn_measured_fraction_theta_full 0.991
_diffrn_measured_fraction_theta_max 0.991
_diffrn_measurement_device_type 'Bruker APEX-II CCD'
_diffrn_measurement_method '\f and \w scans'
_diffrn_radiation_monochromator graphite
_diffrn_radiation_source 'fine-focus sealed tube'
_diffrn_radiation_type MoK\a
_diffrn_radiation_wavelength 0.71073
_diffrn_reflns_av_R_equivalents 0.0201
_diffrn_reflns_av_sigmaI/netI 0.0365
_diffrn_reflns_limit_h_max 11
_diffrn_reflns_limit_h_min -11
_diffrn_reflns_limit_k_max 14
_diffrn_reflns_limit_k_min -15
_diffrn_reflns_limit_l_max 15
_diffrn_reflns_limit_l_min -17
_diffrn_reflns_number 9752
_diffrn_reflns_theta_full 27.48
_diffrn_reflns_theta_max 27.48
_diffrn_reflns_theta_min 1.61
_diffrn_standards_number 0
_exptl_absorpt_coefficient_mu 0.985
_exptl_absorpt_correction_type empirical
_exptl_crystal_colour red
_exptl_crystal_density_diffrn 1.296
_exptl_crystal_density_meas 0
_exptl_crystal_density_method 'not measured'
_exptl_crystal_description prism
_exptl_crystal_F_000 572
_exptl_crystal_size_max 0.68
_exptl_crystal_size_mid 0.14
_exptl_crystal_size_min 0.06
_refine_diff_density_max 1.129
_refine_diff_density_min -0.463
_refine_diff_density_rms 0.095
_refine_ls_extinction_method none
_refine_ls_goodness_of_fit_ref 1.044
_refine_ls_hydrogen_treatment mixed
_refine_ls_matrix_type full
_refine_ls_number_parameters 397
_refine_ls_number_reflns 6445
_refine_ls_number_restraints 190
_refine_ls_restrained_S_all 1.042
_refine_ls_R_factor_all 0.0404
_refine_ls_R_factor_gt 0.0362
_refine_ls_shift/su_max 0.000
_refine_ls_shift/su_mean 0.000
_refine_ls_structure_factor_coef Fsqd
_refine_ls_weighting_details 'calc w=1/[\s^2^(Fo^2^)+(0.0580P)^2^+1.2871P] where P=(Fo^2^+2Fc^2^)/3'
_refine_ls_weighting_scheme calc
_refine_ls_wR_factor_gt 0.0981
_refine_ls_wR_factor_ref 0.1014
_reflns_number_gt 5836
_reflns_number_total 6445
_reflns_threshold_expression >2sigma(I)
_cod_data_source_file ic902444x_si_003_4.cif
_cod_data_source_block red1
_cod_depositor_comments
;
The following automatic conversions were performed:

'_symmetry_cell_setting' value 'Triclinic' changed to 'triclinic'
according to the built-in table from CIF Core dictionary named
'cif_core.dic' version 2.4.1 from 2010-06-29.

Automatic conversion script
Id: cif_fix_values 1646 2011-03-28 12:23:43Z adriana 
;
_cod_database_code 4315181

loop_
_symmetry_equiv_pos_as_xyz
'x, y, z'
'-x, -y, -z'

loop_
_atom_site_label
_atom_site_type_symbol
_atom_site_fract_x
_atom_site_fract_y
_atom_site_fract_z
_atom_site_U_iso_or_equiv
_atom_site_adp_type
_atom_site_occupancy
_atom_site_symmetry_multiplicity
_atom_site_calc_flag
_atom_site_refinement_flags
_atom_site_disorder_assembly
_atom_site_disorder_group
C1 C 0.2151(2) 0.8833(2) 0.53054(18) 0.0186(4) Uani 1 1 d . . .
C2 C 0.1376(3) 0.7713(2) 0.50973(18) 0.0204(5) Uani 1 1 d . . .
C3 C 0.2160(3) 0.6911(2) 0.45418(18) 0.0206(5) Uani 1 1 d . . .
C4 C 0.3440(3) 0.7528(2) 0.44099(18) 0.0190(4) Uani 1 1 d . . .
C5 C 0.4548(3) 0.7044(2) 0.38996(18) 0.0196(4) Uani 1 1 d . . .
H5A H 0.4419 0.6244 0.3597 0.023 Uiso 1 1 calc R . .
C6 C 0.5830(3) 0.7603(2) 0.37831(18) 0.0188(4) Uani 1 1 d . . .
C7 C 0.6889(3) 0.7080(2) 0.31747(18) 0.0202(5) Uani 1 1 d . . .
C8 C 0.7930(3) 0.7949(2) 0.32494(18) 0.0196(4) Uani 1 1 d . . .
C9 C 0.7526(2) 0.9008(2) 0.39048(17) 0.0180(4) Uani 1 1 d . . .
C10 C 0.8265(2) 1.0107(2) 0.41465(18) 0.0192(4) Uani 1 1 d . . .
H10A H 0.9146 1.0136 0.3912 0.023 Uiso 1 1 calc R . .
C11 C -0.0001(3) 0.7503(2) 0.5472(2) 0.0240(5) Uani 1 1 d . . .
H11A H -0.0556 0.6784 0.4996 0.029 Uiso 1 1 calc R . .
H11B H -0.0621 0.8120 0.5446 0.029 Uiso 1 1 calc R . .
C12 C 0.0337(3) 0.7440(3) 0.6596(2) 0.0308(6) Uani 1 1 d . . .
H12A H -0.0579 0.7306 0.6800 0.046 Uiso 1 1 calc R . .
H12B H 0.0869 0.8155 0.7073 0.046 Uiso 1 1 calc R . .
H12C H 0.0932 0.6819 0.6623 0.046 Uiso 1 1 calc R . .
C13 C 0.1842(3) 0.5621(2) 0.4178(2) 0.0251(5) Uani 1 1 d . . .
H13A H 0.2077 0.5304 0.3487 0.030 Uiso 1 1 calc R . .
H13B H 0.0789 0.5418 0.4105 0.030 Uiso 1 1 calc R . .
C14 C 0.2729(3) 0.5084(2) 0.4940(2) 0.0314(6) Uani 1 1 d . . .
H14A H 0.2493 0.4261 0.4675 0.047 Uiso 1 1 calc R . .
H14B H 0.2483 0.5381 0.5621 0.047 Uiso 1 1 calc R . .
H14C H 0.3773 0.5271 0.5006 0.047 Uiso 1 1 calc R . .
C15 C 0.6778(3) 0.5831(2) 0.2531(2) 0.0255(5) Uani 1 1 d . . .
H15A H 0.6239 0.5373 0.2841 0.031 Uiso 1 1 calc R . .
H15B H 0.7771 0.5589 0.2555 0.031 Uiso 1 1 calc R . .
C16 C 0.5995(5) 0.5599(3) 0.1383(2) 0.0493(9) Uani 1 1 d . . .
H16A H 0.5950 0.4791 0.1003 0.074 Uiso 1 1 calc R . .
H16B H 0.6536 0.6039 0.1068 0.074 Uiso 1 1 calc R . .
H16C H 0.5004 0.5822 0.1354 0.074 Uiso 1 1 calc R . .
C17 C 0.9222(3) 0.7872(2) 0.2718(2) 0.0233(5) Uani 1 1 d . . .
H17A H 0.9446 0.7077 0.2495 0.028 Uiso 1 1 calc R . .
H17B H 1.0089 0.8333 0.3222 0.028 Uiso 1 1 calc R . .
C18 C 0.8909(3) 0.8295(3) 0.1755(2) 0.0298(6) Uani 1 1 d . . .
H18A H 0.9761 0.8231 0.1438 0.045 Uiso 1 1 calc R . .
H18B H 0.8708 0.9088 0.1975 0.045 Uiso 1 1 calc R . .
H18C H 0.8063 0.7833 0.1248 0.045 Uiso 1 1 calc R . .
C19 C 0.2824(3) 1.0151(2) 0.30508(19) 0.0193(4) Uani 1 1 d . . .
C20 C 0.2683(3) 1.0143(2) 0.19301(19) 0.0200(5) Uani 1 1 d . . .
C21 C 0.3732(3) 0.9782(2) 0.1278(2) 0.0240(5) Uani 1 1 d . . .
H21A H 0.4651 0.9444 0.1465 0.029 Uiso 1 1 calc R . .
C22 C 0.3197(3) 0.9991(2) 0.0306(2) 0.0287(5) Uani 1 1 d . . .
H22A H 0.3695 0.9836 -0.0291 0.034 Uiso 1 1 calc R . .
C23 C 0.1843(3) 1.0488(2) 0.0356(2) 0.0280(5) Uani 1 1 d . . .
H23A H 0.1241 1.0735 -0.0200 0.034 Uiso 1 1 calc R . .
C24 C 0.1512(3) 1.0579(2) 0.1353(2) 0.0243(5) Uani 1 1 d . . .
H24A H 0.0641 1.0894 0.1605 0.029 Uiso 1 1 calc R . .
C25 C 0.4301(5) 1.2759(3) 0.2953(3) 0.0532(10) Uani 1 1 d . . .
H25A H 0.4170 1.2737 0.3646 0.064 Uiso 1 1 calc R . .
C26 C 0.5465(4) 1.2363(3) 0.2496(4) 0.0616(12) Uani 1 1 d . . .
H26A H 0.6305 1.2022 0.2808 0.074 Uiso 1 1 calc R . .
C27 C 0.5242(4) 1.2534(3) 0.1500(4) 0.0611(12) Uani 1 1 d . . .
H27A H 0.5900 1.2340 0.0998 0.073 Uiso 1 1 calc R . .
C28 C 0.3882(4) 1.3051(3) 0.1357(3) 0.0405(7) Uani 1 1 d . . .
H28A H 0.3436 1.3279 0.0744 0.049 Uiso 1 1 calc R . .
C29 C 0.3331(4) 1.3188(2) 0.2274(3) 0.0399(7) Uani 1 1 d . . .
H29A H 0.2410 1.3518 0.2410 0.048 Uiso 1 1 calc R . .
C1S C 0.2456(11) 0.6913(8) 0.1048(10) 0.079(4) Uani 0.362(5) 1 d PDU A 1
H1SA H 0.3181 0.7248 0.1698 0.118 Uiso 0.362(5) 1 calc PR A 1
H1SB H 0.1741 0.7448 0.0973 0.118 Uiso 0.362(5) 1 calc PR A 1
H1SC H 0.2943 0.6745 0.0462 0.118 Uiso 0.362(5) 1 calc PR A 1
C2S C 0.1754(8) 0.5925(7) 0.1063(6) 0.0351(18) Uani 0.362(5) 1 d PDU A 1
H2SA H 0.1237 0.6078 0.1641 0.042 Uiso 0.362(5) 1 calc PR A 1
H2SB H 0.2457 0.5371 0.1139 0.042 Uiso 0.362(5) 1 calc PR A 1
C3S C 0.0605(13) 0.5456(11) -0.0056(10) 0.064(3) Uani 0.362(5) 1 d PDU . 1
H3SA H 0.1115 0.5084 -0.0612 0.077 Uiso 0.362(5) 1 calc PR A 1
H3SB H 0.0128 0.6086 -0.0228 0.077 Uiso 0.362(5) 1 calc PR A 1
C1T C 0.0900(12) 0.6955(10) -0.0744(9) 0.034(3) Uani 0.393(7) 1 d PDU B 2
H1TA H 0.1668 0.7575 -0.0590 0.052 Uiso 0.393(7) 1 calc PR B 2
H1TB H -0.0036 0.7263 -0.0702 0.052 Uiso 0.393(7) 1 calc PR B 2
H1TC H 0.0842 0.6433 -0.1444 0.052 Uiso 0.393(7) 1 calc PR B 2
C2T C 0.1217(10) 0.6387(9) -0.0037(8) 0.062(2) Uani 0.393(7) 1 d PDU B 2
H2TA H 0.1276 0.6898 0.0677 0.075 Uiso 0.393(7) 1 calc PR B 2
H2TB H 0.2153 0.6058 -0.0073 0.075 Uiso 0.393(7) 1 calc PR B 2
C3T C -0.0144(13) 0.5390(8) -0.0380(9) 0.063(2) Uani 0.393(7) 1 d PDU . 2
H3TA H -0.1068 0.5732 -0.0322 0.076 Uiso 0.393(7) 1 calc PR B 2
H3TB H -0.0226 0.4916 -0.1110 0.076 Uiso 0.393(7) 1 calc PR B 2
C1U C 0.121(2) 0.7067(14) -0.0493(15) 0.036(4) Uani 0.247(7) 1 d PDU C 3
H1UA H 0.1131 0.7414 -0.1044 0.054 Uiso 0.247(7) 1 calc PR C 3
H1UB H 0.2200 0.6845 -0.0344 0.054 Uiso 0.247(7) 1 calc PR C 3
H1UC H 0.1025 0.7612 0.0135 0.054 Uiso 0.247(7) 1 calc PR C 3
C2U C 0.0231(17) 0.6140(13) -0.0804(11) 0.061(3) Uani 0.247(7) 1 d PDU C 3
H2UA H 0.0419 0.5573 -0.1430 0.073 Uiso 0.247(7) 1 calc PR C 3
H2UB H -0.0772 0.6347 -0.0965 0.073 Uiso 0.247(7) 1 calc PR C 3
C3U C 0.044(2) 0.5635(9) 0.0173(13) 0.059(3) Uani 0.247(7) 1 d PDU . 3
H3UA H 0.0073 0.6150 0.0749 0.071 Uiso 0.247(7) 1 calc PR C 3
H3UB H 0.1491 0.5598 0.0427 0.071 Uiso 0.247(7) 1 calc PR C 3
Fe2 Fe 0.35170(4) 1.14893(3) 0.15559(3) 0.02126(10) Uani 1 1 d . . .
N1 N 0.3393(2) 0.86869(17) 0.48788(15) 0.0184(4) Uani 1 1 d . . .
N2 N 0.6255(2) 0.87656(17) 0.42229(15) 0.0178(4) Uani 1 1 d . . .
O1 O 0.41591(18) 1.00296(15) 0.34789(13) 0.0223(3) Uani 1 1 d . . .
O2 O 0.17496(19) 1.02618(17) 0.34641(14) 0.0265(4) Uani 1 1 d . . .
Sn1 Sn 0.5000 1.0000 0.5000 0.01547(8) Uani 1 2 d S . .

loop_
_atom_site_aniso_label
_atom_site_aniso_U_11
_atom_site_aniso_U_22
_atom_site_aniso_U_33
_atom_site_aniso_U_23
_atom_site_aniso_U_13
_atom_site_aniso_U_12
C1 0.0166(10) 0.0223(12) 0.0199(10) 0.0103(9) 0.0061(8) -0.0003(8)
C2 0.0185(11) 0.0237(12) 0.0201(11) 0.0089(9) 0.0043(9) -0.0018(9)
C3 0.0212(11) 0.0218(12) 0.0191(11) 0.0079(9) 0.0039(9) -0.0034(9)
C4 0.0202(11) 0.0184(11) 0.0190(10) 0.0070(9) 0.0048(8) -0.0012(8)
C5 0.0230(11) 0.0164(11) 0.0195(10) 0.0051(9) 0.0065(9) 0.0001(9)
C6 0.0204(11) 0.0195(11) 0.0183(10) 0.0084(9) 0.0049(8) 0.0025(9)
C7 0.0233(11) 0.0221(12) 0.0172(10) 0.0075(9) 0.0062(9) 0.0042(9)
C8 0.0198(11) 0.0232(12) 0.0177(10) 0.0076(9) 0.0064(8) 0.0046(9)
C9 0.0165(10) 0.0224(11) 0.0174(10) 0.0086(9) 0.0051(8) 0.0032(8)
C10 0.0156(10) 0.0250(12) 0.0201(11) 0.0099(9) 0.0070(8) 0.0015(9)
C11 0.0188(11) 0.0251(12) 0.0280(12) 0.0078(10) 0.0076(9) -0.0043(9)
C12 0.0281(13) 0.0387(15) 0.0297(13) 0.0125(12) 0.0142(11) -0.0010(11)
C13 0.0250(12) 0.0201(12) 0.0285(12) 0.0049(10) 0.0080(10) -0.0049(9)
C14 0.0312(13) 0.0222(13) 0.0437(16) 0.0134(12) 0.0110(12) -0.0004(10)
C15 0.0311(13) 0.0202(12) 0.0279(12) 0.0065(10) 0.0144(10) 0.0036(10)
C16 0.085(3) 0.0308(16) 0.0253(14) 0.0025(12) 0.0101(16) -0.0151(16)
C17 0.0222(11) 0.0252(12) 0.0254(12) 0.0077(10) 0.0120(9) 0.0042(9)
C18 0.0302(13) 0.0367(15) 0.0258(13) 0.0111(11) 0.0124(11) 0.0002(11)
C19 0.0198(11) 0.0163(10) 0.0231(11) 0.0061(9) 0.0085(9) 0.0001(8)
C20 0.0183(11) 0.0201(11) 0.0207(11) 0.0053(9) 0.0047(9) -0.0022(9)
C21 0.0264(12) 0.0216(12) 0.0238(12) 0.0049(9) 0.0095(10) 0.0010(9)
C22 0.0336(14) 0.0290(14) 0.0216(12) 0.0031(10) 0.0103(10) -0.0015(11)
C23 0.0263(12) 0.0337(14) 0.0221(12) 0.0093(10) 0.0020(10) -0.0064(10)
C24 0.0191(11) 0.0284(13) 0.0247(12) 0.0090(10) 0.0038(9) -0.0026(9)
C25 0.077(3) 0.0337(17) 0.0339(16) 0.0047(13) -0.0075(17) -0.0201(17)
C26 0.0349(18) 0.0376(19) 0.098(3) 0.026(2) -0.023(2) -0.0156(15)
C27 0.046(2) 0.0295(17) 0.108(4) 0.0036(19) 0.049(2) -0.0104(15)
C28 0.0551(19) 0.0247(14) 0.0425(17) 0.0143(13) 0.0090(14) -0.0064(13)
C29 0.0450(17) 0.0223(14) 0.0482(18) 0.0013(12) 0.0181(14) -0.0025(12)
C1S 0.058(5) 0.062(6) 0.096(7) -0.003(5) 0.010(5) 0.037(5)
C2S 0.027(3) 0.033(3) 0.047(4) 0.007(3) 0.022(3) 0.012(3)
C3S 0.063(4) 0.060(4) 0.068(4) 0.013(4) 0.022(4) 0.006(4)
C1T 0.020(4) 0.049(5) 0.034(4) 0.014(4) 0.004(3) 0.002(3)
C2T 0.053(4) 0.057(4) 0.072(4) 0.005(3) 0.025(3) 0.010(3)
C3T 0.059(4) 0.059(4) 0.071(4) 0.019(4) 0.011(4) 0.013(4)
C1U 0.032(7) 0.027(5) 0.046(7) 0.006(5) 0.013(6) 0.001(5)
C2U 0.058(4) 0.058(4) 0.061(5) 0.013(4) 0.011(4) 0.016(4)
C3U 0.057(4) 0.055(4) 0.066(5) 0.013(4) 0.023(4) 0.013(4)
Fe2 0.01949(18) 0.02213(19) 0.02244(18) 0.00748(14) 0.00533(13) -0.00117(14)
N1 0.0192(9) 0.0188(10) 0.0187(9) 0.0069(8) 0.0066(7) 0.0001(7)
N2 0.0181(9) 0.0183(9) 0.0199(9) 0.0078(8) 0.0080(7) 0.0017(7)
O1 0.0198(8) 0.0298(9) 0.0212(8) 0.0122(7) 0.0067(6) 0.0029(7)
O2 0.0195(8) 0.0381(10) 0.0252(9) 0.0120(8) 0.0094(7) 0.0033(7)
Sn1 0.01517(12) 0.01590(12) 0.01758(12) 0.00663(8) 0.00694(8) 0.00053(8)

loop_
_atom_type_symbol
_atom_type_description
_atom_type_scat_dispersion_real
_atom_type_scat_dispersion_imag
_atom_type_scat_source
C C 0.0033 0.0016 'International Tables Vol C Tables 4.2.6.8 and 6.1.1.4'
H H 0.0000 0.0000 'International Tables Vol C Tables 4.2.6.8 and 6.1.1.4'
N N 0.0061 0.0033 'International Tables Vol C Tables 4.2.6.8 and 6.1.1.4'
O O 0.0106 0.0060 'International Tables Vol C Tables 4.2.6.8 and 6.1.1.4'
Fe Fe 0.3463 0.8444 'International Tables Vol C Tables 4.2.6.8 and 6.1.1.4'
Sn Sn -0.6537 1.4246 'International Tables Vol C Tables 4.2.6.8 and 6.1.1.4'

loop_
_geom_angle_atom_site_label_1
_geom_angle_atom_site_label_2
_geom_angle_atom_site_label_3
_geom_angle
_geom_angle_site_symmetry_1
_geom_angle_site_symmetry_3
_geom_angle_publ_flag
N1 C1 C10 125.1(2) . 2_676 ?
N1 C1 C2 108.4(2) . . ?
C10 C1 C2 126.4(2) 2_676 . ?
C3 C2 C1 107.4(2) . . ?
C3 C2 C11 127.8(2) . . ?
C1 C2 C11 124.7(2) . . ?
C2 C3 C4 107.4(2) . . ?
C2 C3 C13 127.8(2) . . ?
C4 C3 C13 124.7(2) . . ?
N1 C4 C5 125.1(2) . . ?
N1 C4 C3 108.3(2) . . ?
C5 C4 C3 126.5(2) . . ?
C4 C5 C6 128.5(2) . . ?
N2 C6 C5 124.3(2) . . ?
N2 C6 C7 109.0(2) . . ?
C5 C6 C7 126.7(2) . . ?
C8 C7 C6 107.0(2) . . ?
C8 C7 C15 127.6(2) . . ?
C6 C7 C15 125.3(2) . . ?
C7 C8 C9 107.4(2) . . ?
C7 C8 C17 128.2(2) . . ?
C9 C8 C17 124.3(2) . . ?
N2 C9 C10 125.4(2) . . ?
N2 C9 C8 108.7(2) . . ?
C10 C9 C8 125.8(2) . . ?
C1 C10 C9 128.2(2) 2_676 . ?
C2 C11 C12 112.6(2) . . ?
C3 C13 C14 112.4(2) . . ?
C7 C15 C16 112.4(2) . . ?
C8 C17 C18 112.1(2) . . ?
O2 C19 O1 126.8(2) . . ?
O2 C19 C20 120.8(2) . . ?
O1 C19 C20 112.3(2) . . ?
C24 C20 C21 107.8(2) . . ?
C24 C20 C19 125.4(2) . . ?
C21 C20 C19 126.7(2) . . ?
C24 C20 Fe2 70.04(14) . . ?
C21 C20 Fe2 69.44(14) . . ?
C19 C20 Fe2 122.68(16) . . ?
C22 C21 C20 107.6(2) . . ?
C22 C21 Fe2 70.23(15) . . ?
C20 C21 Fe2 69.36(14) . . ?
C23 C22 C21 108.4(2) . . ?
C23 C22 Fe2 69.82(15) . . ?
C21 C22 Fe2 69.02(14) . . ?
C22 C23 C24 108.3(2) . . ?
C22 C23 Fe2 69.76(15) . . ?
C24 C23 Fe2 69.60(14) . . ?
C23 C24 C20 107.8(2) . . ?
C23 C24 Fe2 69.86(14) . . ?
C20 C24 Fe2 68.96(13) . . ?
C26 C25 C29 109.4(3) . . ?
C26 C25 Fe2 70.3(2) . . ?
C29 C25 Fe2 70.37(18) . . ?
C25 C26 C27 108.1(3) . . ?
C25 C26 Fe2 70.13(19) . . ?
C27 C26 Fe2 69.6(2) . . ?
C26 C27 C28 107.5(3) . . ?
C26 C27 Fe2 69.82(19) . . ?
C28 C27 Fe2 69.56(17) . . ?
C29 C28 C27 106.6(3) . . ?
C29 C28 Fe2 70.09(17) . . ?
C27 C28 Fe2 69.10(18) . . ?
C25 C29 C28 108.4(3) . . ?
C25 C29 Fe2 69.57(19) . . ?
C28 C29 Fe2 69.66(17) . . ?
C1S C2S C3S 104.4(7) . . ?
C2S C3S C3S 106.5(12) . 2_565 ?
C1T C2T C3T 104.3(7) . . ?
C3T C3T C2T 109.0(11) 2_565 . ?
C1U C2U C3U 105.7(9) . . ?
C2U C3U C3U 111.2(16) . 2_565 ?
C27 Fe2 C25 67.47(18) . . ?
C27 Fe2 C20 151.72(16) . . ?
C25 Fe2 C20 105.90(12) . . ?
C27 Fe2 C26 40.63(19) . . ?
C25 Fe2 C26 39.56(18) . . ?
C20 Fe2 C26 116.66(14) . . ?
C27 Fe2 C21 118.79(13) . . ?
C25 Fe2 C21 125.62(13) . . ?
C20 Fe2 C21 41.20(10) . . ?
C26 Fe2 C21 106.86(13) . . ?
C27 Fe2 C28 41.34(15) . . ?
C25 Fe2 C28 67.83(14) . . ?
C20 Fe2 C28 163.90(12) . . ?
C26 Fe2 C28 68.66(15) . . ?
C21 Fe2 C28 154.43(12) . . ?
C27 Fe2 C29 67.99(14) . . ?
C25 Fe2 C29 40.06(15) . . ?
C20 Fe2 C29 125.64(12) . . ?
C26 Fe2 C29 67.40(15) . . ?
C21 Fe2 C29 163.13(12) . . ?
C28 Fe2 C29 40.25(13) . . ?
C27 Fe2 C24 166.78(17) . . ?
C25 Fe2 C24 118.00(15) . . ?
C20 Fe2 C24 41.00(10) . . ?
C26 Fe2 C24 150.80(16) . . ?
C21 Fe2 C24 68.99(10) . . ?
C28 Fe2 C24 127.45(13) . . ?
C29 Fe2 C24 107.79(12) . . ?
C27 Fe2 C22 109.88(14) . . ?
C25 Fe2 C22 164.25(15) . . ?
C20 Fe2 C22 68.65(10) . . ?
C26 Fe2 C22 128.36(16) . . ?
C21 Fe2 C22 40.74(10) . . ?
C28 Fe2 C22 121.27(12) . . ?
C29 Fe2 C22 154.94(13) . . ?
C24 Fe2 C22 68.26(11) . . ?
C27 Fe2 C23 129.69(17) . . ?
C25 Fe2 C23 153.01(16) . . ?
C20 Fe2 C23 68.64(10) . . ?
C26 Fe2 C23 166.89(18) . . ?
C21 Fe2 C23 68.62(11) . . ?
C28 Fe2 C23 109.76(12) . . ?
C29 Fe2 C23 120.42(13) . . ?
C24 Fe2 C23 40.54(10) . . ?
C22 Fe2 C23 40.42(11) . . ?
C4 N1 C1 108.53(19) . . ?
C4 N1 Sn1 125.72(16) . . ?
C1 N1 Sn1 125.67(16) . . ?
C6 N2 C9 107.97(19) . . ?
C6 N2 Sn1 126.08(15) . . ?
C9 N2 Sn1 125.05(16) . . ?
C19 O1 Sn1 129.14(15) . . ?
O1 Sn1 O1 180.000(1) . 2_676 ?
O1 Sn1 N1 93.26(7) . . ?
O1 Sn1 N1 86.74(7) 2_676 . ?
O1 Sn1 N1 86.74(7) . 2_676 ?
O1 Sn1 N1 93.26(7) 2_676 2_676 ?
N1 Sn1 N1 180.000(1) . 2_676 ?
O1 Sn1 N2 97.20(7) . 2_676 ?
O1 Sn1 N2 82.80(7) 2_676 2_676 ?
N1 Sn1 N2 90.16(8) . 2_676 ?
N1 Sn1 N2 89.84(8) 2_676 2_676 ?
O1 Sn1 N2 82.80(7) . . ?
O1 Sn1 N2 97.20(7) 2_676 . ?
N1 Sn1 N2 89.84(8) . . ?
N1 Sn1 N2 90.16(8) 2_676 . ?
N2 Sn1 N2 180.000(1) 2_676 . ?

loop_
_geom_bond_atom_site_label_1
_geom_bond_atom_site_label_2
_geom_bond_distance
_geom_bond_site_symmetry_2
_geom_bond_publ_flag
C1 N1 1.374(3) . ?
C1 C10 1.393(3) 2_676 ?
C1 C2 1.440(3) . ?
C2 C3 1.367(3) . ?
C2 C11 1.495(3) . ?
C3 C4 1.444(3) . ?
C3 C13 1.500(3) . ?
C4 N1 1.372(3) . ?
C4 C5 1.394(3) . ?
C5 C6 1.400(3) . ?
C6 N2 1.370(3) . ?
C6 C7 1.443(3) . ?
C7 C8 1.369(3) . ?
C7 C15 1.498(3) . ?
C8 C9 1.440(3) . ?
C8 C17 1.499(3) . ?
C9 N2 1.376(3) . ?
C9 C10 1.395(3) . ?
C10 C1 1.393(3) 2_676 ?
C11 C12 1.525(4) . ?
C13 C14 1.517(4) . ?
C15 C16 1.520(4) . ?
C17 C18 1.529(4) . ?
C19 O2 1.222(3) . ?
C19 O1 1.290(3) . ?
C19 C20 1.499(3) . ?
C20 C24 1.427(3) . ?
C20 C21 1.429(3) . ?
C20 Fe2 2.030(2) . ?
C21 C22 1.419(4) . ?
C21 Fe2 2.031(3) . ?
C22 C23 1.414(4) . ?
C22 Fe2 2.047(3) . ?
C23 C24 1.417(4) . ?
C23 Fe2 2.047(3) . ?
C24 Fe2 2.044(2) . ?
C25 C26 1.373(6) . ?
C25 C29 1.392(5) . ?
C25 Fe2 2.027(3) . ?
C26 C27 1.408(7) . ?
C26 Fe2 2.030(3) . ?
C27 C28 1.433(5) . ?
C27 Fe2 2.026(3) . ?
C28 C29 1.400(5) . ?
C28 Fe2 2.032(3) . ?
C29 Fe2 2.038(3) . ?
C1S C2S 1.355(11) . ?
C2S C3S 1.599(10) . ?
C3S C3S 1.605(11) 2_565 ?
C1T C2T 1.343(11) . ?
C2T C3T 1.607(10) . ?
C3T C3T 1.599(10) 2_565 ?
C1U C2U 1.327(12) . ?
C2U C3U 1.610(11) . ?
C3U C3U 1.611(11) 2_565 ?
N1 Sn1 2.0858(19) . ?
N2 Sn1 2.0902(19) . ?
O1 Sn1 2.0731(16) . ?
Sn1 O1 2.0731(16) 2_676 ?
Sn1 N1 2.086(2) 2_676 ?
Sn1 N2 2.0902(19) 2_676 ?
